data_3000463
loop_
_publ_author_name
'Gianfranco Ulian'
'Giovanni Valdr\`e'

_publ_section_title
;
 Facile band gap tuning in graphene brucite heterojunctions
;
_journal_name_full 'Scientific Reports'
_journal_page_first 23090
_journal_volume 13
_journal_year 2023
_chemical_formula_sum 'C8 H5 Al Mg2 O6'
_chemical_formula_weight 272.720
_chemical_name_common 'Al-bearing Brucite Graphene heterojunction'
_space_group_IT_number 1
_space_group_name_Hall 'P 1'
_space_group_name_H-M_alt 'P 1'
_cell_angle_alpha 90.000000
_cell_angle_beta 90.000000
_cell_angle_gamma 120.000000
_cell_formula_units_Z 1
_cell_length_a 5.031940
_cell_length_b 5.031940
_cell_length_c 39.171398
_cell_measurement_pressure 0
_cell_measurement_temperature 0
_cell_volume 858.955
_computing_structure_refinement QuantumATK
_computing_structure_solution QuantumATK
_diffrn_ambient_pressure 0
_diffrn_ambient_temperature 0
_exptl_crystal_density_diffrn 0
_cod_data_source_file HJ_BG_data_2.cif
_cod_data_source_block BAlG-L_t03
_cod_depositor_comments 'Releasing structure 3000463 into public domain as published material.'
_cod_original_cell_volume 858.955392
_cod_original_formula_sum 'Mg2 Al O6 H5 C8'
_cod_database_code 3000463

loop_
_space_group_symop_id
_space_group_symop_operation_xyz
1 'x, y, z'

loop_
_atom_site_label
_atom_site_occupancy
_atom_site_fract_x
_atom_site_fract_y
_atom_site_fract_z
_atom_site_adp_type
_atom_site_B_iso_or_equiv
H1 1.0 0.653621 0.066996 0.417166 Biso 1.000000
H2 1.0 0.346339 0.413365 0.417167 Biso 1.000000
H3 1.0 -0.000067 0.626932 0.416990 Biso 1.000000
O1 1.0 0.674582 0.011535 0.440019 Biso 1.000000
O2 1.0 0.325431 0.336955 0.440019 Biso 1.000000
O3 1.0 -0.000002 0.633636 0.441415 Biso 1.000000
Mg1 1.0 0.323897 -0.001808 0.470145 Biso 1.000000
Al1 1.0 0.000003 0.314266 0.469296 Biso 1.000000
Mg2 1.0 0.676102 0.674298 0.470146 Biso 1.000000
O4 1.0 0.000008 0.021156 0.493834 Biso 1.000000
O5 1.0 0.687257 0.332354 0.494243 Biso 1.000000
O6 1.0 0.312744 0.645094 0.494243 Biso 1.000000
H4 1.0 0.698321 0.314495 0.518531 Biso 1.000000
H5 1.0 0.301668 0.616160 0.518531 Biso 1.000000
C1 1.0 0.666630 0.332650 0.577491 Biso 1.000000
C2 1.0 0.166571 0.332314 0.577350 Biso 1.000000
C3 1.0 0.833519 0.666378 0.577316 Biso 1.000000
C4 1.0 0.333396 0.666031 0.577491 Biso 1.000000
C5 1.0 0.667009 0.832779 0.577309 Biso 1.000000
C6 1.0 0.166507 0.832874 0.577316 Biso 1.000000
C7 1.0 0.833454 0.165754 0.577350 Biso 1.000000
C8 1.0 0.333016 0.165780 0.577309 Biso 1.000000
